data_2201199
loop_
_publ_author_name
'Coles, Simon J.'
'Holmes, Richard'
'Hursthouse, Michael B.'
'Price, Daniel J.'

_publ_section_title
;
 Biphenyl-3,3',5,5'-tetracarboxylic acid
;
_journal_issue 6
_journal_name_full 'Acta Crystallographica Section E'
_journal_page_first o626
_journal_page_last o628
_journal_paper_doi 10.1107/S1600536802008206
_journal_volume 58
_journal_year 2002
_chemical_formula_iupac 'C16 H10 O8'
_chemical_formula_moiety 'C16 H10 O8'
_chemical_formula_sum 'C16 H10 O8'
_chemical_formula_weight 330.24
_space_group_IT_number 14
_symmetry_cell_setting monoclinic
_symmetry_space_group_name_Hall '-P 2ybc'
_symmetry_space_group_name_H-M 'P 1 21/c 1'
_audit_creation_method 'WinGX routine CIF_UPDATE'
_cell_angle_alpha 90
_cell_angle_beta 109.590(4)
_cell_angle_gamma 90
_cell_formula_units_Z 4
_cell_length_a 8.1662(7)
_cell_length_b 14.3524(14)
_cell_length_c 12.0930(10)
_cell_measurement_reflns_used 19752
_cell_measurement_temperature 120(2)
_cell_measurement_theta_max 27.48
_cell_measurement_theta_min 1
_cell_volume 1335.3(2)
_computing_cell_refinement 'DENZO (Otwinowski & Minor, 1997) and COLLECT (Hooft, 1998)'
_computing_data_reduction 'DENZO and COLLECT'
_computing_molecular_graphics 'PLATON (Spek, 1990)'
_computing_structure_refinement 'SHELXL97 (Sheldrick, 1997)'
_computing_structure_solution 'SHELXS97 (Sheldrick, 1997)'
_diffrn_measured_fraction_theta_full 0.973
_diffrn_measured_fraction_theta_max 0.973
_diffrn_measurement_device_type 'Nonius KappaCCD'
_diffrn_measurement_method '\f and \w'
_diffrn_radiation_type MoK\a
_diffrn_radiation_wavelength 0.71073
_diffrn_reflns_av_R_equivalents 0.1215
_diffrn_reflns_limit_h_max 10
_diffrn_reflns_limit_h_min -10
_diffrn_reflns_limit_k_max 18
_diffrn_reflns_limit_k_min -18
_diffrn_reflns_limit_l_max 15
_diffrn_reflns_limit_l_min -15
_diffrn_reflns_number 16495
_diffrn_reflns_theta_full 27.42
_diffrn_reflns_theta_max 27.42
_diffrn_reflns_theta_min 2.65
_exptl_absorpt_coefficient_mu 0.135
_exptl_absorpt_correction_T_max 0.9933
_exptl_absorpt_correction_T_min 0.9787
_exptl_absorpt_correction_type multi-scan
_exptl_absorpt_process_details '(SORTAV; Blessing, 1997)'
_exptl_crystal_colour colourless
_exptl_crystal_density_diffrn 1.643
_exptl_crystal_density_method 'not measured'
_exptl_crystal_description block
_exptl_crystal_F_000 680
_exptl_crystal_size_max 0.16
_exptl_crystal_size_mid 0.14
_exptl_crystal_size_min 0.05
_refine_diff_density_max 0.384
_refine_diff_density_min -0.287
_refine_ls_extinction_method none
_refine_ls_goodness_of_fit_ref 0.983
_refine_ls_hydrogen_treatment constr
_refine_ls_matrix_type full
_refine_ls_number_parameters 221
_refine_ls_number_reflns 2965
_refine_ls_number_restraints 0
_refine_ls_restrained_S_all 0.983
_refine_ls_R_factor_gt 0.0669
_refine_ls_shift/su_max 0.001
_refine_ls_structure_factor_coef Fsqd
_refine_ls_weighting_details 'calc w = 1/[\s^2^(Fo^2^)+(0.0991P)^2^] where P = (Fo^2^+2Fc^2^)/3'
_refine_ls_weighting_scheme calc
_refine_ls_wR_factor_ref 0.2034
_reflns_number_gt 1309
_reflns_number_total 2965
_reflns_threshold_expression I>2\s(I)
_cod_data_source_file wn6094.cif
_cod_data_source_block I
_cod_depositor_comments
;
The following automatic conversions were performed:
'_symmetry_cell_setting' value 'Monoclinic' changed to 'monoclinic'
according to '/home/saulius/struct/CIF-dictionaries/cif_core.dic'
dictionary named 'cif_core.dic' version 2.4.1 from 2010-06-29.

Automatic conversion script
Id: cif_fix_enum 1527 2010-12-29 10:47:43Z saulius 

The following automatic conversions were performed:

'_symmetry_cell_setting' value 'Monoclinic' changed to 'monoclinic'
according to /home/saulius/struct/CIF-dictionaries/cif_core.dic
dictionary named 'cif_core.dic' version 2.4.1 from 2010-06-29.

Automatic conversion script
Id: cif_fix_values 1715 2011-07-08 13:25:40Z adriana 
;
_cod_original_sg_symbol_H-M 'P 21/c'
_cod_database_code 2201199
_cod_database_fobs_code 2201199

loop_
_symmetry_equiv_pos_as_xyz
'x, y, z'
'-x, y+1/2, -z+1/2'
'-x, -y, -z'
'x, -y-1/2, z-1/2'

loop_
_atom_site_label
_atom_site_fract_x
_atom_site_fract_y
_atom_site_fract_z
_atom_site_U_iso_or_equiv
_atom_site_adp_type
_atom_site_calc_flag
_atom_site_refinement_flags
_atom_site_occupancy
_atom_site_disorder_assembly
_atom_site_disorder_group
_atom_site_type_symbol
C1 0.4196(4) 0.1490(2) -0.1141(3) 0.0247(8) Uani d . 1 . . C
H1 0.3206 0.1694 -0.1768 0.03 Uiso calc R 1 . . H
C2 0.4148(4) 0.1477(2) -0.0007(3) 0.0225(8) Uani d . 1 . . C
C3 0.5567(4) 0.1156(2) 0.0915(3) 0.0256(9) Uani d . 1 . . C
H3 0.5523 0.1137 0.169 0.031 Uiso calc R 1 . . H
C4 0.7057(5) 0.0863(2) 0.0694(3) 0.0236(8) Uani d . 1 . . C
C5 0.7114(4) 0.0897(2) -0.0435(3) 0.0247(8) Uani d . 1 . . C
H5 0.8142 0.0708 -0.0575 0.03 Uiso calc R 1 . . H
C6 0.5689(4) 0.1206(2) -0.1372(3) 0.0229(8) Uani d . 1 . . C
C7 0.2595(5) 0.1863(3) 0.0207(3) 0.0275(9) Uani d . 1 . . C
C8 0.8621(5) 0.0583(3) 0.1682(3) 0.0288(9) Uani d . 1 . . C
C9 0.5735(4) 0.1246(2) -0.2592(3) 0.0248(8) Uani d . 1 . . C
C10 0.7212(4) 0.1547(2) -0.2815(3) 0.0249(8) Uani d . 1 . . C
H10 0.8221 0.172 -0.2183 0.03 Uiso calc R 1 . . H
C11 0.7215(4) 0.1596(2) -0.3965(3) 0.0236(8) Uani d . 1 . . C
C12 0.5777(4) 0.1337(2) -0.4889(3) 0.0245(8) Uani d . 1 . . C
H12 0.5794 0.1366 -0.567 0.029 Uiso calc R 1 . . H
C13 0.4296(4) 0.1033(2) -0.4674(3) 0.0228(8) Uani d . 1 . . C
C14 0.4275(4) 0.0992(2) -0.3531(3) 0.0240(8) Uani d . 1 . . C
H14 0.3256 0.079 -0.339 0.029 Uiso calc R 1 . . H
C15 0.8779(5) 0.1969(2) -0.4183(3) 0.0261(9) Uani d . 1 . . C
C16 0.2728(5) 0.0756(2) -0.5654(3) 0.0282(9) Uani d . 1 . . C
O1 0.1336(3) 0.21616(18) -0.0592(2) 0.0359(7) Uani d . 1 . . O
O2 0.2709(3) 0.18813(19) 0.13099(19) 0.0347(7) Uani d . 1 . . O
H2 0.1804 0.2121 0.137 0.052 Uiso calc R 1 . . H
O3 0.8420(3) 0.05449(19) 0.2698(2) 0.0378(7) Uani d . 1 . . O
H3A 0.9389 0.0457 0.322 0.057 Uiso calc R 1 . . H
O4 1.0026(3) 0.04366(18) 0.1520(2) 0.0363(7) Uani d . 1 . . O
O5 1.0046(3) 0.22595(19) -0.3384(2) 0.0401(7) Uani d . 1 . . O
O6 0.8667(3) 0.19811(18) -0.5281(2) 0.0333(7) Uani d . 1 . . O
H6 0.9598 0.2188 -0.5338 0.05 Uiso calc R 1 . . H
O7 0.2891(3) 0.07684(19) -0.6680(2) 0.0368(7) Uani d . 1 . . O
H7 0.1918 0.0674 -0.7195 0.055 Uiso calc R 1 . . H
O8 0.1352(3) 0.05385(18) -0.5479(2) 0.0346(7) Uani d . 1 . . O

loop_
_atom_site_aniso_label
_atom_site_aniso_U_11
_atom_site_aniso_U_22
_atom_site_aniso_U_33
_atom_site_aniso_U_12
_atom_site_aniso_U_13
_atom_site_aniso_U_23
C1 0.0209(19) 0.029(2) 0.0226(19) -0.0053(16) 0.0047(16) -0.0010(15)
C2 0.0242(19) 0.021(2) 0.0243(19) -0.0028(15) 0.0103(17) -0.0008(14)
C3 0.031(2) 0.027(2) 0.0180(18) -0.0071(16) 0.0065(17) -0.0008(15)
C4 0.029(2) 0.021(2) 0.023(2) -0.0040(15) 0.0132(17) -0.0025(14)
C5 0.026(2) 0.025(2) 0.0243(19) -0.0030(15) 0.0096(17) -0.0025(15)
C6 0.024(2) 0.023(2) 0.0219(19) -0.0029(15) 0.0085(17) -0.0023(14)
C7 0.028(2) 0.032(2) 0.023(2) -0.0031(16) 0.0086(18) 0.0017(16)
C8 0.034(2) 0.029(2) 0.023(2) -0.0026(17) 0.0078(18) 0.0001(15)
C9 0.025(2) 0.025(2) 0.026(2) 0.0050(15) 0.0107(17) -0.0002(15)
C10 0.0238(19) 0.029(2) 0.0203(18) 0.0016(16) 0.0054(16) -0.0027(15)
C11 0.027(2) 0.021(2) 0.0254(19) 0.0025(15) 0.0114(17) 0.0014(15)
C12 0.030(2) 0.023(2) 0.0207(18) 0.0039(16) 0.0093(17) -0.0014(14)
C13 0.025(2) 0.023(2) 0.0204(19) 0.0019(15) 0.0078(17) 0.0018(14)
C14 0.023(2) 0.026(2) 0.0229(19) 0.0020(15) 0.0071(17) -0.0014(15)
C15 0.027(2) 0.030(2) 0.022(2) 0.0008(16) 0.0090(18) -0.0005(15)
C16 0.032(2) 0.027(2) 0.025(2) 0.0033(16) 0.0089(18) -0.0019(15)
O1 0.0333(16) 0.0503(18) 0.0248(14) 0.0092(12) 0.0104(13) -0.0018(12)
O2 0.0315(16) 0.0534(19) 0.0238(14) 0.0038(12) 0.0154(12) 0.0022(12)
O3 0.0302(16) 0.0588(19) 0.0209(14) -0.0031(13) 0.0039(12) 0.0071(12)
O4 0.0276(15) 0.0494(18) 0.0327(15) 0.0074(12) 0.0110(13) -0.0043(12)
O5 0.0336(16) 0.059(2) 0.0277(15) -0.0107(13) 0.0108(13) -0.0002(13)
O6 0.0305(15) 0.0457(18) 0.0286(15) -0.0028(12) 0.0162(12) 0.0000(11)
O7 0.0348(16) 0.0511(19) 0.0225(14) 0.0046(13) 0.0066(12) -0.0009(12)
O8 0.0272(15) 0.0455(18) 0.0306(15) -0.0019(12) 0.0091(13) 0.0014(12)

loop_
_atom_type_symbol
_atom_type_description
_atom_type_scat_dispersion_real
_atom_type_scat_dispersion_imag
_atom_type_scat_source
C C 0.0033 0.0016 'International Tables Vol C Tables 4.2.6.8 and 6.1.1.4'
H H 0 0 'International Tables Vol C Tables 4.2.6.8 and 6.1.1.4'
O O 0.0106 0.006 'International Tables Vol C Tables 4.2.6.8 and 6.1.1.4'

loop_
_geom_angle_atom_site_label_1
_geom_angle_atom_site_label_2
_geom_angle_atom_site_label_3
_geom_angle
C2 C1 C6 120.6(3)
C2 C1 H1 119.7
C6 C1 H1 119.7
C1 C2 C3 120.4(3)
C1 C2 C7 118.5(3)
C3 C2 C7 121.0(3)
C2 C3 C4 119.5(3)
C2 C3 H3 120.3
C4 C3 H3 120.3
C5 C4 C3 120.0(3)
C5 C4 C8 120.0(3)
C3 C4 C8 119.9(3)
C4 C5 C6 121.2(3)
C4 C5 H5 119.4
C6 C5 H5 119.4
C5 C6 C1 118.4(3)
C5 C6 C9 121.7(3)
C1 C6 C9 119.9(3)
O1 C7 O2 123.4(3)
O1 C7 C2 122.1(3)
O2 C7 C2 114.4(3)
O4 C8 O3 124.0(3)
O4 C8 C4 120.6(3)
O3 C8 C4 115.3(3)
C10 C9 C14 118.9(3)
C10 C9 C6 121.1(3)
C14 C9 C6 120.0(3)
C9 C10 C11 120.1(3)
C9 C10 H10 119.9
C11 C10 H10 119.9
C12 C11 C10 120.7(3)
C12 C11 C15 120.3(3)
C10 C11 C15 118.9(3)
C11 C12 C13 119.6(3)
C11 C12 H12 120.2
C13 C12 H12 120.2
C14 C13 C12 120.1(3)
C14 C13 C16 119.4(3)
C12 C13 C16 120.6(3)
C13 C14 C9 120.6(3)
C13 C14 H14 119.7
C9 C14 H14 119.7
O5 C15 O6 123.4(3)
O5 C15 C11 122.0(3)
O6 C15 C11 114.5(3)
O8 C16 O7 123.6(3)
O8 C16 C13 121.1(3)
O7 C16 C13 115.2(3)
C7 O2 H2 109.5
C8 O3 H3A 109.5
C15 O6 H6 109.5
C16 O7 H7 109.5

loop_
_geom_bond_atom_site_label_1
_geom_bond_atom_site_label_2
_geom_bond_site_symmetry_2
_geom_bond_distance
_geom_bond_publ_flag
C1 C2 . 1.385(5) ?
C1 C6 . 1.400(5) ?
C1 H1 . 0.95 ?
C2 C3 . 1.390(4) ?
C2 C7 . 1.484(5) ?
C3 C4 . 1.395(5) ?
C3 H3 . 0.95 ?
C4 C5 . 1.382(4) ?
C4 C8 . 1.483(5) ?
C5 C6 . 1.397(4) ?
C5 H5 . 0.95 ?
C6 C9 . 1.489(5) ?
C7 O1 . 1.228(4) ?
C7 O2 . 1.305(4) ?
C8 O4 . 1.245(4) ?
C8 O3 . 1.294(4) ?
C9 C10 . 1.391(5) ?
C9 C14 . 1.392(5) ?
C10 C11 . 1.393(5) ?
C10 H10 . 0.95 ?
C11 C12 . 1.373(5) ?
C11 C15 . 1.488(5) ?
C12 C13 . 1.390(5) ?
C12 H12 . 0.95 ?
C13 C14 . 1.389(5) ?
C13 C16 . 1.478(5) ?
C14 H14 . 0.95 ?
C15 O5 . 1.228(4) ?
C15 O6 . 1.300(4) ?
C16 O8 . 1.251(4) ?
C16 O7 . 1.291(4) ?
O2 H2 . 0.84 ?
O3 H3A . 0.84 ?
O6 H6 . 0.84 ?
O7 H7 . 0.84 ?

loop_
_geom_hbond_atom_site_label_D
_geom_hbond_atom_site_label_H
_geom_hbond_atom_site_label_A
_geom_hbond_site_symmetry_A
_geom_hbond_distance_DH
_geom_hbond_distance_HA
_geom_hbond_distance_DA
_geom_hbond_angle_DHA
_geom_hbond_publ_flag
O2 H2 O5 4_466 0.84 1.80 2.631(3) 173 yes
O3 H3A O8 1_656 0.84 1.84 2.656(3) 165 yes
O6 H6 O1 4_665 0.84 1.81 2.637(3) 168 yes
O7 H7 O4 1_454 0.84 1.82 2.650(3) 170 yes

loop_
_geom_torsion_atom_site_label_1
_geom_torsion_atom_site_label_2
_geom_torsion_atom_site_label_3
_geom_torsion_atom_site_label_4
_geom_torsion
C6 C1 C2 C3 -1.8(5)
C6 C1 C2 C7 174.7(3)
C1 C2 C3 C4 1.2(5)
C7 C2 C3 C4 -175.1(3)
C2 C3 C4 C5 0.3(5)
C2 C3 C4 C8 175.7(3)
C3 C4 C5 C6 -1.2(5)
C8 C4 C5 C6 -176.6(3)
C4 C5 C6 C1 0.6(5)
C4 C5 C6 C9 180.0(3)
C2 C1 C6 C5 0.9(5)
C2 C1 C6 C9 -178.5(3)
C1 C2 C7 O1 2.6(5)
C3 C2 C7 O1 179.0(3)
C1 C2 C7 O2 -175.6(3)
C3 C2 C7 O2 0.9(5)
C5 C4 C8 O4 4.8(5)
C3 C4 C8 O4 -170.6(3)
C5 C4 C8 O3 -177.9(3)
C3 C4 C8 O3 6.6(5)
C5 C6 C9 C10 -40.2(5)
C1 C6 C9 C10 139.1(3)
C5 C6 C9 C14 140.6(3)
C1 C6 C9 C14 -40.0(5)
C14 C9 C10 C11 0.3(5)
C6 C9 C10 C11 -178.8(3)
C9 C10 C11 C12 -0.9(5)
C9 C10 C11 C15 176.7(3)
C10 C11 C12 C13 0.7(5)
C15 C11 C12 C13 -176.9(3)
C11 C12 C13 C14 0.1(5)
C11 C12 C13 C16 179.7(3)
C12 C13 C14 C9 -0.6(5)
C16 C13 C14 C9 179.8(3)
C10 C9 C14 C13 0.4(5)
C6 C9 C14 C13 179.6(3)
C12 C11 C15 O5 175.5(3)
C10 C11 C15 O5 -2.1(5)
C12 C11 C15 O6 -2.9(5)
C10 C11 C15 O6 179.5(3)
C14 C13 C16 O8 4.3(5)
C12 C13 C16 O8 -175.3(3)
C14 C13 C16 O7 -176.5(3)
C12 C13 C16 O7 3.9(5)

loop_
_cod_related_entry_id
_cod_related_entry_database
_cod_related_entry_code
1 ChemSpider 11358001
